data_2220882
loop_
_publ_author_name
'Bortoluzzi, Adailton J.'
'Neves, Ademir'
'Peralta, Rosely A.'
'Camargo, Tiago P.'
'Weiss, Vitor C.'

_publ_section_title Di-\m-chlorido-bis[chlorido(1,4,6-trimethyl-6-nitro-1,4-diazepine)copper(II)]
_journal_coeditor_code PK2138
_journal_issue 2
_journal_name_full 'Acta Crystallographica Section E'
_journal_page_first m144
_journal_page_last m145
_journal_paper_doi 10.1107/S1600536808043390
_journal_volume 65
_journal_year 2009
_chemical_formula_iupac '[Cu2 Cl4 (C8 H17 N3 O2)2]'
_chemical_formula_moiety 'C16 H34 Cl4 Cu2 N6 O4'
_chemical_formula_sum 'C16 H34 Cl4 Cu2 N6 O4'
_chemical_formula_weight 643.37
_chemical_name_systematic
;
Di-\m-chlorido-bis[chlorido(1,4,6-trimethyl-6-nitro-1,4-diazepine)copper(II)]
;
_space_group_IT_number 14
_symmetry_cell_setting monoclinic
_symmetry_space_group_name_Hall '-P 2yn'
_symmetry_space_group_name_H-M 'P 1 21/n 1'
_atom_sites_solution_hydrogens geom
_atom_sites_solution_primary direct
_atom_sites_solution_secondary difmap
_audit_creation_method SHELXL-97
_cell_angle_alpha 90.00
_cell_angle_beta 102.2970(10)
_cell_angle_gamma 90.00
_cell_formula_units_Z 2
_cell_length_a 10.5478(2)
_cell_length_b 10.9251(2)
_cell_length_c 11.4430(2)
_cell_measurement_reflns_used 6584
_cell_measurement_temperature 296(2)
_cell_measurement_theta_max 29.85
_cell_measurement_theta_min 2.61
_cell_volume 1288.39(4)
_computing_cell_refinement 'SAINT (Bruker, 2006)'
_computing_data_collection 'APEX2, BIS and COSMO (Bruker, 2006)'
_computing_data_reduction 'SAINT (Bruker, 2006)'
_computing_molecular_graphics 'PLATON (Spek, 2003)'
_computing_publication_material 'SHELXL97 (Sheldrick, 2008)'
_computing_structure_refinement 'SHELXL97 (Sheldrick, 2008)'
_computing_structure_solution 'SHELXTL (Sheldrick, 2008)'
_diffrn_ambient_temperature 296(2)
_diffrn_measured_fraction_theta_full 0.999
_diffrn_measured_fraction_theta_max 0.999
_diffrn_measurement_device_type
;
Bruker APEXII CCD area-detector
;
_diffrn_measurement_method '\f and \w'
_diffrn_radiation_monochromator graphite
_diffrn_radiation_source 'fine-focus sealed tube'
_diffrn_radiation_type MoK\a
_diffrn_radiation_wavelength 0.71073
_diffrn_reflns_av_R_equivalents 0.0363
_diffrn_reflns_av_sigmaI/netI 0.0193
_diffrn_reflns_limit_h_max 12
_diffrn_reflns_limit_h_min -13
_diffrn_reflns_limit_k_max 13
_diffrn_reflns_limit_k_min -13
_diffrn_reflns_limit_l_max 14
_diffrn_reflns_limit_l_min -14
_diffrn_reflns_number 25284
_diffrn_reflns_theta_full 26.00
_diffrn_reflns_theta_max 26.00
_diffrn_reflns_theta_min 2.72
_diffrn_standards_number 0
_exptl_absorpt_coefficient_mu 2.099
_exptl_absorpt_correction_T_max 0.833
_exptl_absorpt_correction_T_min 0.562
_exptl_absorpt_correction_type multi-scan
_exptl_absorpt_process_details '(SADABS; Bruker, 2006)'
_exptl_crystal_colour 'dark green'
_exptl_crystal_density_diffrn 1.658
_exptl_crystal_density_method 'not measured'
_exptl_crystal_description block
_exptl_crystal_F_000 660
_exptl_crystal_size_max 0.31
_exptl_crystal_size_mid 0.14
_exptl_crystal_size_min 0.09
_refine_diff_density_max 0.761
_refine_diff_density_min -0.368
_refine_ls_extinction_method none
_refine_ls_goodness_of_fit_ref 1.067
_refine_ls_hydrogen_treatment constr
_refine_ls_matrix_type full
_refine_ls_number_parameters 148
_refine_ls_number_reflns 2528
_refine_ls_number_restraints 0
_refine_ls_restrained_S_all 1.067
_refine_ls_R_factor_all 0.0404
_refine_ls_R_factor_gt 0.0296
_refine_ls_shift/su_max 0.001
_refine_ls_shift/su_mean 0.000
_refine_ls_structure_factor_coef Fsqd
_refine_ls_weighting_details 'calc w=1/[\s^2^(Fo^2^)+(0.0432P)^2^+0.7796P] where P=(Fo^2^+2Fc^2^)/3'
_refine_ls_weighting_scheme calc
_refine_ls_wR_factor_gt 0.0779
_refine_ls_wR_factor_ref 0.0832
_reflns_number_gt 2080
_reflns_number_total 2528
_reflns_threshold_expression I>2\s(I)
_cod_data_source_file pk2138.cif
_cod_data_source_block I
_cod_depositor_comments
;
The following automatic conversions were performed:
'_symmetry_cell_setting' value 'Monoclinic' changed to 'monoclinic'
according to '/home/saulius/struct/CIF-dictionaries/cif_core.dic'
dictionary named 'cif_core.dic' version 2.4.1 from 2010-06-29.

Automatic conversion script
Id: cif_fix_enum 1527 2010-12-29 10:47:43Z saulius 

The following automatic conversions were performed:

'_symmetry_cell_setting' value 'Monoclinic' changed to 'monoclinic'
according to /home/saulius/struct/CIF-dictionaries/cif_core.dic
dictionary named 'cif_core.dic' version 2.4.1 from 2010-06-29.

Automatic conversion script
Id: cif_fix_values 1715 2011-07-08 13:25:40Z adriana 
;
_cod_original_sg_symbol_H-M 'P 21/n'
_cod_database_code 2220882
_cod_database_fobs_code 2220882

loop_
_symmetry_equiv_pos_as_xyz
'x, y, z'
'-x+1/2, y+1/2, -z+1/2'
'-x, -y, -z'
'x-1/2, -y-1/2, z-1/2'

loop_
_atom_site_type_symbol
_atom_site_label
_atom_site_fract_x
_atom_site_fract_y
_atom_site_fract_z
_atom_site_U_iso_or_equiv
_atom_site_adp_type
_atom_site_calc_flag
_atom_site_refinement_flags
_atom_site_occupancy
_atom_site_disorder_assembly
_atom_site_disorder_group
Cu Cu1 0.41672(3) 0.13540(3) 1.03616(3) 0.03146(12) Uani d . 1 . .
Cl Cl1 0.45369(7) 0.11762(7) 1.23819(6) 0.0467(2) Uani d . 1 . .
Cl Cl2 0.62792(6) 0.10672(6) 1.02889(7) 0.04311(19) Uani d . 1 . .
N N1 0.4017(2) 0.4025(2) 1.0951(2) 0.0379(5) Uani d . 1 . .
C C1 0.2738(2) 0.3853(2) 0.9997(2) 0.0328(6) Uani d . 1 . .
C C2 0.3105(2) 0.3551(2) 0.8818(2) 0.0323(5) Uani d . 1 . .
H H2A 0.2344 0.3665 0.8182 0.039 Uiso calc R 1 . .
H H2B 0.3752 0.4138 0.8689 0.039 Uiso calc R 1 . .
N N3 0.3623(2) 0.22930(18) 0.87072(18) 0.0305(5) Uani d . 1 . .
C C4 0.2543(3) 0.1488(2) 0.8105(2) 0.0385(6) Uani d . 1 . .
H H4A 0.2887 0.0705 0.7919 0.046 Uiso calc R 1 . .
H H4B 0.2099 0.1862 0.7361 0.046 Uiso calc R 1 . .
C C5 0.1594(3) 0.1294(2) 0.8915(2) 0.0384(6) Uani d . 1 . .
H H5A 0.0839 0.1809 0.8647 0.046 Uiso calc R 1 . .
H H5B 0.1307 0.0448 0.8860 0.046 Uiso calc R 1 . .
N N6 0.2196(2) 0.15908(19) 1.01947(18) 0.0318(5) Uani d . 1 . .
C C7 0.1930(3) 0.2888(3) 1.0467(2) 0.0392(6) Uani d . 1 . .
H H7A 0.2071 0.2978 1.1329 0.047 Uiso calc R 1 . .
H H7B 0.1021 0.3056 1.0139 0.047 Uiso calc R 1 . .
C C8 0.2051(3) 0.5099(3) 0.9930(3) 0.0437(7) Uani d . 1 . .
H H8A 0.2607 0.5721 0.9723 0.065 Uiso calc R 1 . .
H H8B 0.1857 0.5286 1.0693 0.065 Uiso calc R 1 . .
H H8C 0.1260 0.5068 0.9333 0.065 Uiso calc R 1 . .
O O2 0.5045(2) 0.38177(18) 1.0687(2) 0.0487(5) Uani d . 1 . .
O O1 0.3919(3) 0.4391(3) 1.1928(2) 0.0739(8) Uani d . 1 . .
C C11 0.4596(3) 0.2357(3) 0.7947(3) 0.0458(7) Uani d . 1 . .
H H11A 0.4905 0.1548 0.7834 0.069 Uiso calc R 1 . .
H H11B 0.5310 0.2860 0.8330 0.069 Uiso calc R 1 . .
H H11C 0.4204 0.2703 0.7185 0.069 Uiso calc R 1 . .
C C12 0.1585(3) 0.0810(3) 1.0982(3) 0.0480(7) Uani d . 1 . .
H H12A 0.1948 0.1003 1.1803 0.072 Uiso calc R 1 . .
H H12B 0.1745 -0.0036 1.0837 0.072 Uiso calc R 1 . .
H H12C 0.0667 0.0957 1.0815 0.072 Uiso calc R 1 . .

loop_
_atom_site_aniso_label
_atom_site_aniso_U_11
_atom_site_aniso_U_22
_atom_site_aniso_U_33
_atom_site_aniso_U_12
_atom_site_aniso_U_13
_atom_site_aniso_U_23
Cu1 0.02805(18) 0.03469(19) 0.02830(19) 0.00043(12) -0.00153(12) 0.00140(13)
Cl1 0.0457(4) 0.0598(5) 0.0286(3) -0.0011(3) -0.0057(3) 0.0030(3)
Cl2 0.0305(3) 0.0414(4) 0.0548(4) 0.0014(3) 0.0034(3) -0.0005(3)
N1 0.0431(14) 0.0303(12) 0.0341(13) 0.0022(10) -0.0052(10) -0.0050(10)
C1 0.0286(13) 0.0343(14) 0.0307(13) 0.0012(10) -0.0043(10) -0.0038(10)
C2 0.0350(13) 0.0290(13) 0.0291(13) -0.0018(10) -0.0014(10) 0.0010(10)
N3 0.0340(11) 0.0295(11) 0.0264(10) -0.0021(8) 0.0026(8) -0.0009(9)
C4 0.0474(16) 0.0340(15) 0.0280(13) -0.0064(11) -0.0059(11) -0.0032(11)
C5 0.0362(14) 0.0385(15) 0.0339(14) -0.0074(11) -0.0071(11) -0.0005(11)
N6 0.0291(11) 0.0348(12) 0.0290(11) -0.0026(9) 0.0004(9) 0.0036(9)
C7 0.0367(14) 0.0420(16) 0.0389(15) 0.0005(11) 0.0080(12) -0.0009(12)
C8 0.0431(16) 0.0391(15) 0.0450(16) 0.0096(12) 0.0008(13) -0.0041(13)
O2 0.0340(11) 0.0482(12) 0.0561(13) -0.0006(8) -0.0078(9) -0.0021(10)
O1 0.0730(17) 0.095(2) 0.0429(13) 0.0211(14) -0.0124(11) -0.0325(13)
C11 0.0544(18) 0.0485(17) 0.0381(15) 0.0034(14) 0.0176(13) 0.0033(13)
C12 0.0418(16) 0.0530(18) 0.0499(18) -0.0078(13) 0.0114(13) 0.0137(15)

loop_
_atom_type_symbol
_atom_type_description
_atom_type_scat_dispersion_real
_atom_type_scat_dispersion_imag
_atom_type_scat_source
C C 0.0033 0.0016 'International Tables Vol C Tables 4.2.6.8 and 6.1.1.4'
H H 0.0000 0.0000 'International Tables Vol C Tables 4.2.6.8 and 6.1.1.4'
N N 0.0061 0.0033 'International Tables Vol C Tables 4.2.6.8 and 6.1.1.4'
O O 0.0106 0.0060 'International Tables Vol C Tables 4.2.6.8 and 6.1.1.4'
Cl Cl 0.1484 0.1585 'International Tables Vol C Tables 4.2.6.8 and 6.1.1.4'
Cu Cu 0.3201 1.2651 'International Tables Vol C Tables 4.2.6.8 and 6.1.1.4'

loop_
_geom_angle_atom_site_label_1
_geom_angle_atom_site_label_2
_geom_angle_atom_site_label_3
_geom_angle_site_symmetry_1
_geom_angle_site_symmetry_3
_geom_angle
_geom_angle_publ_flag
N6 Cu1 N3 . . 77.35(8) ?
N6 Cu1 Cl2 . . 172.72(6) ?
N3 Cu1 Cl2 . . 96.62(6) ?
N6 Cu1 Cl1 . . 93.22(6) ?
N3 Cu1 Cl1 . . 154.87(6) ?
Cl2 Cu1 Cl1 . . 93.93(3) ?
N6 Cu1 Cl2 . 3_657 89.11(6) ?
N3 Cu1 Cl2 . 3_657 102.97(6) ?
Cl2 Cu1 Cl2 . 3_657 88.29(2) ?
Cl1 Cu1 Cl2 . 3_657 100.08(3) ?
N6 Cu1 O2 . . 100.77(7) ?
N3 Cu1 O2 . . 71.22(7) ?
Cl2 Cu1 O2 . . 80.84(5) ?
Cl1 Cu1 O2 . . 88.12(5) ?
Cl2 Cu1 O2 3_657 . 166.84(5) ?
Cu1 Cl2 Cu1 . 3_657 91.71(2) ?
O2 N1 O1 . . 123.4(2) ?
O2 N1 C1 . . 119.5(2) ?
O1 N1 C1 . . 117.1(2) ?
C2 C1 C7 . . 115.6(2) ?
C2 C1 C8 . . 110.8(2) ?
C7 C1 C8 . . 109.7(2) ?
C2 C1 N1 . . 107.6(2) ?
C7 C1 N1 . . 107.6(2) ?
C8 C1 N1 . . 104.9(2) ?
N3 C2 C1 . . 116.3(2) ?
N3 C2 H2A . . 108.2 ?
C1 C2 H2A . . 108.2 ?
N3 C2 H2B . . 108.2 ?
C1 C2 H2B . . 108.2 ?
H2A C2 H2B . . 107.4 ?
C11 N3 C4 . . 108.3(2) ?
C11 N3 C2 . . 108.6(2) ?
C4 N3 C2 . . 109.0(2) ?
C11 N3 Cu1 . . 117.18(17) ?
C4 N3 Cu1 . . 99.36(15) ?
C2 N3 Cu1 . . 113.78(15) ?
N3 C4 C5 . . 109.8(2) ?
N3 C4 H4A . . 109.7 ?
C5 C4 H4A . . 109.7 ?
N3 C4 H4B . . 109.7 ?
C5 C4 H4B . . 109.7 ?
H4A C4 H4B . . 108.2 ?
N6 C5 C4 . . 111.6(2) ?
N6 C5 H5A . . 109.3 ?
C4 C5 H5A . . 109.3 ?
N6 C5 H5B . . 109.3 ?
C4 C5 H5B . . 109.3 ?
H5A C5 H5B . . 108.0 ?
C12 N6 C7 . . 107.1(2) ?
C12 N6 C5 . . 108.6(2) ?
C7 N6 C5 . . 110.5(2) ?
C12 N6 Cu1 . . 115.53(16) ?
C7 N6 Cu1 . . 109.30(15) ?
C5 N6 Cu1 . . 105.75(16) ?
N6 C7 C1 . . 116.1(2) ?
N6 C7 H7A . . 108.3 ?
C1 C7 H7A . . 108.3 ?
N6 C7 H7B . . 108.3 ?
C1 C7 H7B . . 108.3 ?
H7A C7 H7B . . 107.4 ?
C1 C8 H8A . . 109.5 ?
C1 C8 H8B . . 109.5 ?
H8A C8 H8B . . 109.5 ?
C1 C8 H8C . . 109.5 ?
H8A C8 H8C . . 109.5 ?
H8B C8 H8C . . 109.5 ?
N1 O2 Cu1 . . 85.76(15) ?
N3 C11 H11A . . 109.5 ?
N3 C11 H11B . . 109.5 ?
H11A C11 H11B . . 109.5 ?
N3 C11 H11C . . 109.5 ?
H11A C11 H11C . . 109.5 ?
H11B C11 H11C . . 109.5 ?
N6 C12 H12A . . 109.5 ?
N6 C12 H12B . . 109.5 ?
H12A C12 H12B . . 109.5 ?
N6 C12 H12C . . 109.5 ?
H12A C12 H12C . . 109.5 ?
H12B C12 H12C . . 109.5 ?

loop_
_geom_bond_atom_site_label_1
_geom_bond_atom_site_label_2
_geom_bond_site_symmetry_2
_geom_bond_distance
_geom_bond_publ_flag
Cu1 N6 . 2.064(2) ?
Cu1 N3 . 2.122(2) ?
Cu1 Cl2 . 2.2686(7) ?
Cu1 Cl1 . 2.2694(7) ?
Cu1 Cl2 3_657 2.7611(8) ?
Cu1 O2 . 2.845(2) ?
Cl2 Cu1 3_657 2.7611(8) ?
N1 O2 . 1.207(3) ?
N1 O1 . 1.212(3) ?
N1 C1 . 1.556(3) ?
C1 C2 . 1.517(4) ?
C1 C7 . 1.524(4) ?
C1 C8 . 1.536(4) ?
C2 N3 . 1.495(3) ?
C2 H2A . 0.9700 ?
C2 H2B . 0.9700 ?
N3 C11 . 1.482(3) ?
N3 C4 . 1.487(3) ?
C4 C5 . 1.517(4) ?
C4 H4A . 0.9700 ?
C4 H4B . 0.9700 ?
C5 N6 . 1.502(3) ?
C5 H5A . 0.9700 ?
C5 H5B . 0.9700 ?
N6 C12 . 1.484(3) ?
N6 C7 . 1.491(3) ?
C7 H7A . 0.9700 ?
C7 H7B . 0.9700 ?
C8 H8A . 0.9600 ?
C8 H8B . 0.9600 ?
C8 H8C . 0.9600 ?
C11 H11A . 0.9600 ?
C11 H11B . 0.9600 ?
C11 H11C . 0.9600 ?
C12 H12A . 0.9600 ?
C12 H12B . 0.9600 ?
C12 H12C . 0.9600 ?
